data_4518491
loop_
_publ_author_name
'Gao, Honglei'
'Ge, Congwu'
'Hou, Bin'
'Xin, Hanshen'
'Gao, Xike'

_publ_section_title
;
 Correction to &#x201C;Incorporation of 1,3-Free-2,6-Connected Azulene
 Units into the Backbone of Conjugated Polymers: Improving Proton
 Responsiveness and Electrical Conductivity&#x2019;&#x2019;
;
_journal_name_full 'ACS Macro Letters'
_journal_page_first 312
_journal_page_last 312
_journal_paper_doi 10.1021/acsmacrolett.1c00051
_journal_year 2021
_chemical_formula_moiety 'C49 H52 Br2'
_chemical_formula_sum 'C49 H52 Br2'
_chemical_formula_weight 800.72
_space_group_crystal_system triclinic
_space_group_IT_number 2
_space_group_name_Hall '-P 1'
_space_group_name_H-M_alt 'P -1'
_atom_sites_solution_hydrogens geom
_atom_sites_solution_primary dual
_audit_creation_date 2020-06-22
_audit_creation_method
;
Olex2 1.2
(compiled 2018.05.29 svn.r3508 for OlexSys, GUI svn.r5506)
;
_cell_angle_alpha 73.735(4)
_cell_angle_beta 80.490(3)
_cell_angle_gamma 80.842(2)
_cell_formula_units_Z 2
_cell_length_a 8.3204(4)
_cell_length_b 15.5192(7)
_cell_length_c 16.4470(10)
_cell_measurement_reflns_used 9920
_cell_measurement_temperature 170(2)
_cell_measurement_theta_max 54.85
_cell_measurement_theta_min 2.60
_cell_volume 1996.37(18)
_computing_cell_refinement 'SAINT v8.37A (Bruker, 2015)'
_computing_data_reduction 'SAINT v8.37A (Bruker, 2015)'
_computing_molecular_graphics 'Olex2 (Dolomanov et al., 2009)'
_computing_publication_material 'Olex2 (Dolomanov et al., 2009)'
_computing_structure_refinement 'ShelXL (Sheldrick, 2015)'
_computing_structure_solution 'ShelXT (Sheldrick, 2015)'
_diffrn_ambient_temperature 170.03
_diffrn_measured_fraction_theta_full 0.973
_diffrn_measured_fraction_theta_max 0.970
_diffrn_measurement_device_type 'Bruker D8 Venture'
_diffrn_measurement_method '\f and \w scans'
_diffrn_radiation_type GaK\a
_diffrn_radiation_wavelength 1.34139
_diffrn_reflns_av_unetI/netI 0.1010
_diffrn_reflns_Laue_measured_fraction_full 0.973
_diffrn_reflns_Laue_measured_fraction_max 0.970
_diffrn_reflns_limit_h_max 10
_diffrn_reflns_limit_h_min -9
_diffrn_reflns_limit_k_max 18
_diffrn_reflns_limit_k_min -18
_diffrn_reflns_limit_l_max 9
_diffrn_reflns_limit_l_min -20
_diffrn_reflns_number 7287
_diffrn_reflns_point_group_measured_fraction_full 0.973
_diffrn_reflns_point_group_measured_fraction_max 0.970
_diffrn_reflns_theta_full 53.594
_diffrn_reflns_theta_max 55.047
_diffrn_reflns_theta_min 2.599
_diffrn_standards_number 0
_exptl_absorpt_coefficient_mu 1.928
_exptl_absorpt_correction_T_max 0.7508
_exptl_absorpt_correction_T_min 0.4427
_exptl_absorpt_correction_type multi-scan
_exptl_absorpt_process_details
;
 TWINABS-2012/1 (Bruker,2012) was used for absorption correction.

Final HKLF 4 output contains 32685 reflections, Rint = 0.1165
 (16760 with I > 3sig(I), Rint = 0.1090)
;
_exptl_crystal_colour red
_exptl_crystal_density_diffrn 1.332
_exptl_crystal_description plate
_exptl_crystal_F_000 832
_exptl_crystal_size_max 0.15
_exptl_crystal_size_mid 0.1
_exptl_crystal_size_min 0.02
_refine_diff_density_max 1.371
_refine_diff_density_min -1.268
_refine_diff_density_rms 0.138
_refine_ls_extinction_method none
_refine_ls_goodness_of_fit_ref 0.988
_refine_ls_hydrogen_treatment constr
_refine_ls_matrix_type full
_refine_ls_number_parameters 463
_refine_ls_number_reflns 7287
_refine_ls_number_restraints 2
_refine_ls_restrained_S_all 0.990
_refine_ls_R_factor_all 0.1409
_refine_ls_R_factor_gt 0.1187
_refine_ls_shift/su_max 0.001
_refine_ls_shift/su_mean 0.000
_refine_ls_structure_factor_coef Fsqd
_refine_ls_weighting_details 'w=1/[\s^2^(Fo^2^)+(0.0500P)^2^+10.0000P] where P=(Fo^2^+2Fc^2^)/3'
_refine_ls_weighting_scheme calc
_refine_ls_wR_factor_gt 0.2711
_refine_ls_wR_factor_ref 0.2858
_reflns_Friedel_coverage 0.000
_reflns_number_gt 5137
_reflns_number_total 7287
_reflns_threshold_expression 'I > 2\s(I)'
_cod_data_source_file mz1c00051_si_002.cif
_cod_data_source_block mj20310
_cod_database_code 4518491
_shelx_shelxl_version_number 2016/6
_shelx_space_group_comment
;
The symmetry employed for this shelxl refinement is uniquely defined
by the following loop, which should always be used as a source of
symmetry information in preference to the above space-group names.
They are only intended as comments.
;
_shelx_estimated_absorpt_t_max 0.962
_shelx_estimated_absorpt_t_min 0.761
_olex2_refinement_description
;
1. Twinned data refinement
 Scales: 0.548(3)
 0.452(3)
2. Fixed Uiso
 At 1.2 times of:
  All C(H) groups, All C(H,H) groups
 At 1.5 times of:
  All C(H,H,H) groups
3. Restrained distances
 C49-C48
 1.53 with sigma of 0.02
4. Rigid bond restraints
 C48, C49
 with sigma for 1-2 distances of 0.002 and sigma for 1-3 distances of 0.002
5.a Secondary CH2 refined with riding coordinates:
 C34(H34A,H34B), C35(H35A,H35B), C36(H36A,H36B), C37(H37A,H37B), C38(H38A,
 H38B), C39(H39A,H39B), C40(H40A,H40B), C42(H42A,H42B), C43(H43A,H43B),
 C44(H44A,H44B), C45(H45A,H45B), C46(H46A,H46B), C47(H47A,H47B), C48(H48A,H48B)
5.b Aromatic/amide H refined with riding coordinates:
 C3(H3), C5(H5), C6(H6), C9(H9), C10(H10), C12(H12), C15(H15), C16(H16),
 C18(H18), C20(H20), C22(H22), C23(H23), C25(H25), C26(H26), C28(H28), C30(H30),
  C32(H32), C33(H33)
5.c Idealised Me refined as rotating group:
 C41(H41A,H41B,H41C), C49(H49A,H49B,H49C)
;
_olex2_submission_special_instructions 'No special instructions were received'

loop_
_space_group_symop_operation_xyz
'x, y, z'
'-x, -y, -z'

loop_
_atom_site_label
_atom_site_type_symbol
_atom_site_fract_x
_atom_site_fract_y
_atom_site_fract_z
_atom_site_U_iso_or_equiv
_atom_site_adp_type
_atom_site_occupancy
_atom_site_site_symmetry_order
_atom_site_calc_flag
_atom_site_refinement_flags_posn
_atom_site_refinement_flags_adp
_atom_site_refinement_flags_occupancy
_atom_site_disorder_assembly
_atom_site_disorder_group
Br1 Br -0.95400(13) 1.14230(8) 0.24058(11) 0.0981(5) Uani 1 1 d . . . . .
Br2 Br 1.67131(13) 0.28543(8) 0.17853(9) 0.0832(4) Uani 1 1 d . . . . .
C1 C 0.3629(11) 0.7139(6) 0.2162(6) 0.063(2) Uani 1 1 d . . . . .
C2 C 0.2428(10) 0.7735(5) 0.1571(6) 0.059(2) Uani 1 1 d . . . . .
C3 C 0.0879(11) 0.8159(6) 0.1792(7) 0.065(2) Uani 1 1 d . . . . .
H3 H 0.045091 0.808589 0.237682 0.078 Uiso 1 1 calc R . . . .
C4 C -0.0065(10) 0.8701(5) 0.1145(6) 0.058(2) Uani 1 1 d . . . . .
C5 C 0.0594(12) 0.8816(6) 0.0292(6) 0.063(2) Uani 1 1 d . . . . .
H5 H -0.004268 0.916429 -0.014321 0.076 Uiso 1 1 calc R . . . .
C6 C 0.2217(11) 0.8418(6) 0.0062(6) 0.062(2) Uani 1 1 d . . . . .
H6 H 0.268914 0.851126 -0.051770 0.074 Uiso 1 1 calc R . . . .
C7 C 0.3073(11) 0.7891(6) 0.0721(6) 0.060(2) Uani 1 1 d . . . . .
C8 C 0.4774(10) 0.7420(6) 0.0664(6) 0.058(2) Uani 1 1 d . . . . .
C9 C 0.5955(12) 0.7393(6) -0.0052(6) 0.064(2) Uani 1 1 d . . . . .
H9 H 0.575054 0.772623 -0.061207 0.077 Uiso 1 1 calc R . . . .
C10 C 0.7424(11) 0.6860(6) 0.0102(6) 0.063(2) Uani 1 1 d . . . . .
H10 H 0.824524 0.682369 -0.036692 0.076 Uiso 1 1 calc R . . . .
C11 C 0.7742(11) 0.6372(6) 0.0921(6) 0.064(2) Uani 1 1 d . . . . .
C12 C 0.6586(10) 0.6458(6) 0.1624(6) 0.059(2) Uani 1 1 d . . . . .
H12 H 0.682240 0.615549 0.218670 0.070 Uiso 1 1 calc R . . . .
C13 C 0.5096(11) 0.6987(6) 0.1496(6) 0.060(2) Uani 1 1 d . . . . .
C14 C -0.1708(11) 0.9175(6) 0.1365(6) 0.061(2) Uani 1 1 d . . . . .
C15 C -0.1800(11) 0.9639(6) 0.1992(6) 0.065(2) Uani 1 1 d . . . . .
H15 H -0.081815 0.958986 0.223396 0.078 Uiso 1 1 calc R . . . .
C16 C -0.3153(11) 1.0165(6) 0.2307(7) 0.066(2) Uani 1 1 d . . . . .
H16 H -0.293924 1.045006 0.271258 0.080 Uiso 1 1 calc R . . . .
C17 C -0.4749(10) 1.0336(5) 0.2121(6) 0.059(2) Uani 1 1 d . . . . .
C18 C -0.6076(12) 1.0845(7) 0.2500(8) 0.079(3) Uani 1 1 d . . . . .
H18 H -0.601485 1.112960 0.293358 0.095 Uiso 1 1 calc R . . . .
C19 C -0.7501(11) 1.0865(6) 0.2133(7) 0.070(3) Uani 1 1 d . . . . .
C20 C -0.7104(11) 1.0334(6) 0.1535(7) 0.072(3) Uani 1 1 d . . . . .
H20 H -0.786707 1.021224 0.122305 0.086 Uiso 1 1 calc R . . . .
C21 C -0.5420(10) 1.0014(6) 0.1469(7) 0.065(2) Uani 1 1 d . . . . .
C22 C -0.4580(11) 0.9459(6) 0.0988(7) 0.067(2) Uani 1 1 d . . . . .
H22 H -0.521997 0.930383 0.063415 0.081 Uiso 1 1 calc R . . . .
C23 C -0.2947(10) 0.9084(6) 0.0927(6) 0.062(2) Uani 1 1 d . . . . .
H23 H -0.263344 0.871815 0.053698 0.075 Uiso 1 1 calc R . . . .
C24 C 0.9331(10) 0.5762(6) 0.1063(6) 0.057(2) Uani 1 1 d . . . . .
C25 C 1.0774(11) 0.6110(6) 0.0636(7) 0.067(2) Uani 1 1 d . . . . .
H25 H 1.064074 0.670376 0.026975 0.080 Uiso 1 1 calc R . . . .
C26 C 1.2377(12) 0.5704(7) 0.0675(7) 0.072(3) Uani 1 1 d . . . . .
H26 H 1.318333 0.607647 0.034921 0.087 Uiso 1 1 calc R . . . .
C27 C 1.2994(12) 0.4862(6) 0.1102(7) 0.067(2) Uani 1 1 d . . . . .
C28 C 1.4662(10) 0.4510(7) 0.1120(7) 0.068(2) Uani 1 1 d . . . . .
H28 H 1.557209 0.482359 0.083509 0.081 Uiso 1 1 calc R . . . .
C29 C 1.4747(12) 0.3642(7) 0.1618(7) 0.072(3) Uani 1 1 d . . . . .
C30 C 1.3190(11) 0.3389(6) 0.1984(7) 0.070(3) Uani 1 1 d . . . . .
H30 H 1.295273 0.282665 0.236612 0.084 Uiso 1 1 calc R . . . .
C31 C 1.2051(11) 0.4134(6) 0.1672(7) 0.065(2) Uani 1 1 d . . . . .
C32 C 1.0357(11) 0.4169(6) 0.1852(7) 0.065(2) Uani 1 1 d . . . . .
H32 H 0.996429 0.362533 0.220140 0.078 Uiso 1 1 calc R . . . .
C33 C 0.9138(11) 0.4886(6) 0.1595(6) 0.066(2) Uani 1 1 d . . . . .
H33 H 0.803929 0.476785 0.180542 0.079 Uiso 1 1 calc R . . . .
C34 C 0.3941(10) 0.7667(6) 0.2773(6) 0.063(2) Uani 1 1 d . . . . .
H34A H 0.299493 0.763514 0.322819 0.076 Uiso 1 1 calc R . . . .
H34B H 0.394355 0.830959 0.244994 0.076 Uiso 1 1 calc R . . . .
C35 C 0.5519(12) 0.7380(7) 0.3209(7) 0.071(2) Uani 1 1 d . . . . .
H35A H 0.556542 0.673393 0.352692 0.085 Uiso 1 1 calc R . . . .
H35B H 0.649162 0.745370 0.276966 0.085 Uiso 1 1 calc R . . . .
C36 C 0.5546(12) 0.7947(7) 0.3813(7) 0.073(3) Uani 1 1 d . . . . .
H36A H 0.467754 0.778943 0.430113 0.087 Uiso 1 1 calc R . . . .
H36B H 0.528013 0.859089 0.351494 0.087 Uiso 1 1 calc R . . . .
C37 C 0.7207(15) 0.7829(8) 0.4163(9) 0.090(3) Uani 1 1 d . . . . .
H37A H 0.809384 0.796987 0.368150 0.108 Uiso 1 1 calc R . . . .
H37B H 0.746118 0.719370 0.449072 0.108 Uiso 1 1 calc R . . . .
C38 C 0.7122(17) 0.8471(10) 0.4751(10) 0.106(4) Uani 1 1 d . . . . .
H38A H 0.686704 0.910050 0.441070 0.128 Uiso 1 1 calc R . . . .
H38B H 0.619694 0.833659 0.521194 0.128 Uiso 1 1 calc R . . . .
C39 C 0.860(2) 0.8421(12) 0.5146(13) 0.132(6) Uani 1 1 d . . . . .
H39A H 0.837393 0.882582 0.553153 0.158 Uiso 1 1 calc R . . . .
H39B H 0.884936 0.779605 0.549819 0.158 Uiso 1 1 calc R . . . .
C40 C 1.004(2) 0.8668(19) 0.4536(16) 0.187(11) Uani 1 1 d . . . . .
H40A H 0.971481 0.920985 0.408183 0.224 Uiso 1 1 calc R . . . .
H40B H 1.046947 0.816882 0.426565 0.224 Uiso 1 1 calc R . . . .
C41 C 1.148(2) 0.8880(19) 0.498(2) 0.232(15) Uani 1 1 d . . . . .
H41A H 1.219311 0.927211 0.455310 0.348 Uiso 1 1 calc GR . . . .
H41B H 1.212587 0.831173 0.523904 0.348 Uiso 1 1 calc GR . . . .
H41C H 1.098469 0.918377 0.542934 0.348 Uiso 1 1 calc GR . . . .
C42 C 0.3066(11) 0.6205(6) 0.2643(6) 0.065(2) Uani 1 1 d . . . . .
H42A H 0.322590 0.583276 0.222889 0.078 Uiso 1 1 calc R . . . .
H42B H 0.381194 0.590820 0.307806 0.078 Uiso 1 1 calc R . . . .
C43 C 0.1323(11) 0.6173(6) 0.3085(7) 0.067(2) Uani 1 1 d . . . . .
H43A H 0.054831 0.642752 0.265714 0.080 Uiso 1 1 calc R . . . .
H43B H 0.112388 0.654721 0.349808 0.080 Uiso 1 1 calc R . . . .
C44 C 0.1016(12) 0.5201(6) 0.3554(7) 0.070(2) Uani 1 1 d . . . . .
H44A H 0.167200 0.498722 0.403796 0.084 Uiso 1 1 calc R . . . .
H44B H 0.141068 0.481177 0.315915 0.084 Uiso 1 1 calc R . . . .
C45 C -0.0785(11) 0.5087(6) 0.3895(7) 0.069(2) Uani 1 1 d . . . . .
H45A H -0.117639 0.546676 0.429862 0.083 Uiso 1 1 calc R . . . .
H45B H -0.144599 0.530878 0.341321 0.083 Uiso 1 1 calc R . . . .
C46 C -0.1071(13) 0.4122(7) 0.4343(7) 0.074(3) Uani 1 1 d . . . . .
H46A H -0.073016 0.375748 0.392360 0.088 Uiso 1 1 calc R . . . .
H46B H -0.033374 0.389355 0.479196 0.088 Uiso 1 1 calc R . . . .
C47 C -0.2758(13) 0.3951(9) 0.4745(9) 0.099(4) Uani 1 1 d . . . . .
H47A H -0.272658 0.328831 0.497961 0.119 Uiso 1 1 calc R . . . .
H47B H -0.298352 0.421529 0.524023 0.119 Uiso 1 1 calc R . . . .
C48 C -0.419(2) 0.4245(12) 0.4292(14) 0.149(7) Uani 1 1 d D U . . .
H48A H -0.518488 0.421826 0.471568 0.178 Uiso 1 1 calc R . . . .
H48B H -0.415113 0.488385 0.396345 0.178 Uiso 1 1 calc R . . . .
C49 C -0.432(3) 0.3722(14) 0.3718(13) 0.208(13) Uani 1 1 d D U . . .
H49A H -0.444247 0.412530 0.314889 0.312 Uiso 1 1 calc GR . . . .
H49B H -0.528538 0.339333 0.392641 0.312 Uiso 1 1 calc GR . . . .
H49C H -0.333306 0.328969 0.368611 0.312 Uiso 1 1 calc GR . . . .

loop_
_atom_site_aniso_label
_atom_site_aniso_U_11
_atom_site_aniso_U_22
_atom_site_aniso_U_33
_atom_site_aniso_U_23
_atom_site_aniso_U_13
_atom_site_aniso_U_12
Br1 0.0462(6) 0.0711(7) 0.1841(15) -0.0483(8) -0.0193(7) 0.0042(5)
Br2 0.0519(6) 0.0668(7) 0.1373(11) -0.0374(7) -0.0230(6) 0.0049(5)
C1 0.050(5) 0.057(5) 0.085(6) -0.024(4) -0.014(4) 0.002(4)
C2 0.050(5) 0.044(4) 0.076(6) -0.012(4) -0.012(4) 0.010(3)
C3 0.054(5) 0.058(5) 0.082(6) -0.023(4) -0.010(4) 0.006(4)
C4 0.049(4) 0.045(4) 0.081(6) -0.019(4) -0.013(4) 0.001(3)
C5 0.061(5) 0.045(4) 0.085(6) -0.014(4) -0.015(5) -0.006(4)
C6 0.052(5) 0.055(5) 0.074(6) -0.011(4) -0.006(4) -0.005(4)
C7 0.051(5) 0.049(4) 0.078(6) -0.011(4) -0.009(4) -0.010(4)
C8 0.044(4) 0.055(5) 0.076(6) -0.017(4) -0.011(4) -0.003(4)
C9 0.058(5) 0.056(5) 0.076(6) -0.012(4) -0.011(4) -0.009(4)
C10 0.051(5) 0.060(5) 0.079(6) -0.019(4) -0.005(4) -0.005(4)
C11 0.054(5) 0.055(5) 0.089(7) -0.031(5) 0.001(5) -0.010(4)
C12 0.045(4) 0.048(4) 0.078(6) -0.016(4) -0.004(4) 0.002(3)
C13 0.048(5) 0.058(5) 0.076(6) -0.019(4) -0.005(4) -0.014(4)
C14 0.051(5) 0.047(4) 0.082(6) -0.013(4) -0.010(4) -0.004(4)
C15 0.050(5) 0.055(5) 0.093(7) -0.020(5) -0.017(4) 0.000(4)
C16 0.059(5) 0.046(4) 0.093(7) -0.012(4) -0.017(5) -0.005(4)
C17 0.038(4) 0.045(4) 0.097(7) -0.020(4) -0.011(4) -0.005(3)
C18 0.058(6) 0.062(6) 0.120(9) -0.029(6) -0.017(6) -0.001(5)
C19 0.046(5) 0.062(5) 0.103(7) -0.014(5) -0.016(5) -0.019(4)
C20 0.045(5) 0.061(5) 0.106(8) -0.012(5) -0.017(5) -0.007(4)
C21 0.037(4) 0.043(4) 0.112(7) -0.013(4) -0.018(4) -0.003(3)
C22 0.050(5) 0.055(5) 0.098(7) -0.019(5) -0.015(5) -0.011(4)
C23 0.041(4) 0.057(5) 0.089(6) -0.023(4) -0.004(4) -0.005(4)
C24 0.039(4) 0.048(4) 0.085(6) -0.024(4) -0.004(4) -0.001(3)
C25 0.048(5) 0.055(5) 0.101(7) -0.023(5) -0.017(5) -0.001(4)
C26 0.051(5) 0.073(6) 0.104(7) -0.042(6) 0.001(5) -0.018(4)
C27 0.059(5) 0.040(4) 0.107(7) -0.024(4) -0.014(5) -0.008(4)
C28 0.039(4) 0.067(6) 0.104(7) -0.033(5) -0.013(4) -0.006(4)
C29 0.055(5) 0.061(6) 0.108(8) -0.036(5) -0.019(5) 0.008(4)
C30 0.051(5) 0.056(5) 0.103(8) -0.023(5) -0.014(5) 0.005(4)
C31 0.046(4) 0.060(5) 0.096(7) -0.029(5) -0.012(4) -0.004(4)
C32 0.048(5) 0.046(4) 0.100(7) -0.022(4) -0.012(5) 0.002(4)
C33 0.046(5) 0.066(5) 0.087(6) -0.021(5) -0.001(4) -0.014(4)
C34 0.044(4) 0.053(5) 0.091(6) -0.017(4) -0.008(4) -0.003(4)
C35 0.057(5) 0.063(5) 0.094(7) -0.024(5) -0.017(5) 0.002(4)
C36 0.056(5) 0.072(6) 0.094(7) -0.021(5) -0.016(5) -0.012(5)
C37 0.079(7) 0.088(8) 0.112(9) -0.034(7) -0.029(6) -0.009(6)
C38 0.096(9) 0.115(10) 0.135(11) -0.058(9) -0.045(8) -0.015(8)
C39 0.098(11) 0.132(13) 0.195(18) -0.076(12) -0.042(11) -0.013(10)
C40 0.075(11) 0.28(3) 0.25(3) -0.16(2) -0.021(13) 0.017(14)
C41 0.079(11) 0.23(3) 0.45(5) -0.21(3) -0.019(19) -0.008(14)
C42 0.055(5) 0.053(5) 0.083(6) -0.016(4) -0.012(4) 0.000(4)
C43 0.055(5) 0.055(5) 0.087(7) -0.013(4) -0.008(4) -0.006(4)
C44 0.061(5) 0.059(5) 0.086(7) -0.017(5) -0.004(5) -0.001(4)
C45 0.051(5) 0.057(5) 0.100(7) -0.016(5) -0.014(5) -0.011(4)
C46 0.067(6) 0.063(6) 0.088(7) -0.010(5) -0.013(5) -0.014(5)
C47 0.060(6) 0.086(8) 0.145(11) 0.001(7) -0.032(7) -0.027(6)
C48 0.126(14) 0.117(12) 0.228(19) -0.038(11) -0.101(14) -0.021(10)
C49 0.31(3) 0.171(18) 0.146(15) -0.062(13) -0.130(18) 0.12(2)

loop_
_atom_type_symbol
_atom_type_description
_atom_type_scat_dispersion_real
_atom_type_scat_dispersion_imag
_atom_type_scat_source
C C 0.0148 0.0070 'International Tables Vol C Tables 4.2.6.8 and 6.1.1.4'
H H 0.0000 0.0000 'International Tables Vol C Tables 4.2.6.8 and 6.1.1.4'
Br Br -0.9502 1.0410 'International Tables Vol C Tables 4.2.6.8 and 6.1.1.4'

loop_
_geom_angle_atom_site_label_1
_geom_angle_atom_site_label_2
_geom_angle_atom_site_label_3
_geom_angle
_geom_angle_site_symmetry_1
_geom_angle_site_symmetry_3
_geom_angle_publ_flag
C2 C1 C13 99.6(7) . . ?
C2 C1 C34 108.4(7) . . ?
C2 C1 C42 113.4(8) . . ?
C13 C1 C34 114.8(8) . . ?
C13 C1 C42 107.7(7) . . ?
C34 C1 C42 112.4(8) . . ?
C3 C2 C1 128.2(9) . . ?
C7 C2 C1 112.5(8) . . ?
C7 C2 C3 119.2(8) . . ?
C2 C3 H3 119.9 . . ?
C2 C3 C4 120.1(9) . . ?
C4 C3 H3 119.9 . . ?
C3 C4 C14 121.1(9) . . ?
C5 C4 C3 119.2(8) . . ?
C5 C4 C14 119.6(8) . . ?
C4 C5 H5 119.6 . . ?
C4 C5 C6 120.9(9) . . ?
C6 C5 H5 119.6 . . ?
C5 C6 H6 121.4 . . ?
C7 C6 C5 117.3(9) . . ?
C7 C6 H6 121.4 . . ?
C2 C7 C6 123.2(8) . . ?
C2 C7 C8 108.4(8) . . ?
C6 C7 C8 128.4(9) . . ?
C9 C8 C7 130.4(9) . . ?
C13 C8 C7 107.2(8) . . ?
C13 C8 C9 122.3(8) . . ?
C8 C9 H9 121.7 . . ?
C10 C9 C8 116.7(9) . . ?
C10 C9 H9 121.7 . . ?
C9 C10 H10 118.9 . . ?
C9 C10 C11 122.2(9) . . ?
C11 C10 H10 118.9 . . ?
C10 C11 C12 119.7(9) . . ?
C10 C11 C24 120.8(8) . . ?
C12 C11 C24 119.5(9) . . ?
C11 C12 H12 120.1 . . ?
C13 C12 C11 119.7(9) . . ?
C13 C12 H12 120.1 . . ?
C8 C13 C1 112.2(8) . . ?
C12 C13 C1 128.6(9) . . ?
C12 C13 C8 119.1(8) . . ?
C15 C14 C4 115.4(8) . . ?
C23 C14 C4 115.5(8) . . ?
C23 C14 C15 129.1(8) . . ?
C14 C15 H15 115.9 . . ?
C16 C15 C14 128.3(9) . . ?
C16 C15 H15 115.9 . . ?
C15 C16 H16 114.9 . . ?
C17 C16 C15 130.2(10) . . ?
C17 C16 H16 114.9 . . ?
C16 C17 C18 126.8(9) . . ?
C16 C17 C21 126.5(8) . . ?
C18 C17 C21 106.7(8) . . ?
C17 C18 H18 125.3 . . ?
C19 C18 C17 109.4(10) . . ?
C19 C18 H18 125.3 . . ?
C18 C19 Br1 126.7(9) . . ?
C18 C19 C20 108.2(9) . . ?
C20 C19 Br1 125.1(7) . . ?
C19 C20 H20 124.8 . . ?
C21 C20 C19 110.4(9) . . ?
C21 C20 H20 124.8 . . ?
C20 C21 C17 105.2(8) . . ?
C22 C21 C17 126.4(8) . . ?
C22 C21 C20 128.1(9) . . ?
C21 C22 H22 114.5 . . ?
C21 C22 C23 131.0(9) . . ?
C23 C22 H22 114.5 . . ?
C14 C23 H23 115.8 . . ?
C22 C23 C14 128.3(9) . . ?
C22 C23 H23 115.8 . . ?
C25 C24 C11 117.2(8) . . ?
C25 C24 C33 128.4(8) . . ?
C33 C24 C11 114.4(7) . . ?
C24 C25 H25 115.7 . . ?
C26 C25 C24 128.5(9) . . ?
C26 C25 H25 115.7 . . ?
C25 C26 H26 114.5 . . ?
C27 C26 C25 131.0(9) . . ?
C27 C26 H26 114.5 . . ?
C26 C27 C28 127.2(9) . . ?
C26 C27 C31 127.2(9) . . ?
C28 C27 C31 105.6(8) . . ?
C27 C28 H28 125.8 . . ?
C29 C28 C27 108.4(9) . . ?
C29 C28 H28 125.8 . . ?
C28 C29 Br2 124.6(8) . . ?
C28 C29 C30 112.1(8) . . ?
C30 C29 Br2 123.3(8) . . ?
C29 C30 H30 126.9 . . ?
C29 C30 C31 106.2(9) . . ?
C31 C30 H30 126.9 . . ?
C30 C31 C27 107.6(8) . . ?
C32 C31 C27 126.7(9) . . ?
C32 C31 C30 125.7(9) . . ?
C31 C32 H32 115.2 . . ?
C31 C32 C33 129.6(9) . . ?
C33 C32 H32 115.2 . . ?
C24 C33 H33 115.8 . . ?
C32 C33 C24 128.4(8) . . ?
C32 C33 H33 115.8 . . ?
C1 C34 H34A 107.7 . . ?
C1 C34 H34B 107.7 . . ?
C1 C34 C35 118.6(8) . . ?
H34A C34 H34B 107.1 . . ?
C35 C34 H34A 107.7 . . ?
C35 C34 H34B 107.7 . . ?
C34 C35 H35A 109.6 . . ?
C34 C35 H35B 109.6 . . ?
H35A C35 H35B 108.1 . . ?
C36 C35 C34 110.2(8) . . ?
C36 C35 H35A 109.6 . . ?
C36 C35 H35B 109.6 . . ?
C35 C36 H36A 108.7 . . ?
C35 C36 H36B 108.7 . . ?
C35 C36 C37 114.2(9) . . ?
H36A C36 H36B 107.6 . . ?
C37 C36 H36A 108.7 . . ?
C37 C36 H36B 108.7 . . ?
C36 C37 H37A 109.7 . . ?
C36 C37 H37B 109.7 . . ?
C36 C37 C38 109.9(10) . . ?
H37A C37 H37B 108.2 . . ?
C38 C37 H37A 109.7 . . ?
C38 C37 H37B 109.7 . . ?
C37 C38 H38A 108.2 . . ?
C37 C38 H38B 108.2 . . ?
H38A C38 H38B 107.4 . . ?
C39 C38 C37 116.2(13) . . ?
C39 C38 H38A 108.2 . . ?
C39 C38 H38B 108.2 . . ?
C38 C39 H39A 108.7 . . ?
C38 C39 H39B 108.7 . . ?
H39A C39 H39B 107.6 . . ?
C40 C39 C38 114.1(17) . . ?
C40 C39 H39A 108.7 . . ?
C40 C39 H39B 108.7 . . ?
C39 C40 H40A 109.2 . . ?
C39 C40 H40B 109.2 . . ?
C39 C40 C41 112.2(19) . . ?
H40A C40 H40B 107.9 . . ?
C41 C40 H40A 109.2 . . ?
C41 C40 H40B 109.2 . . ?
C40 C41 H41A 109.5 . . ?
C40 C41 H41B 109.5 . . ?
C40 C41 H41C 109.5 . . ?
H41A C41 H41B 109.5 . . ?
H41A C41 H41C 109.5 . . ?
H41B C41 H41C 109.5 . . ?
C1 C42 H42A 107.7 . . ?
C1 C42 H42B 107.7 . . ?
H42A C42 H42B 107.1 . . ?
C43 C42 C1 118.3(7) . . ?
C43 C42 H42A 107.7 . . ?
C43 C42 H42B 107.7 . . ?
C42 C43 H43A 109.5 . . ?
C42 C43 H43B 109.5 . . ?
C42 C43 C44 110.8(7) . . ?
H43A C43 H43B 108.1 . . ?
C44 C43 H43A 109.5 . . ?
C44 C43 H43B 109.5 . . ?
C43 C44 H44A 108.7 . . ?
C43 C44 H44B 108.7 . . ?
C43 C44 C45 114.2(8) . . ?
H44A C44 H44B 107.6 . . ?
C45 C44 H44A 108.7 . . ?
C45 C44 H44B 108.7 . . ?
C44 C45 H45A 108.9 . . ?
C44 C45 H45B 108.9 . . ?
H45A C45 H45B 107.7 . . ?
C46 C45 C44 113.5(8) . . ?
C46 C45 H45A 108.9 . . ?
C46 C45 H45B 108.9 . . ?
C45 C46 H46A 107.9 . . ?
C45 C46 H46B 107.9 . . ?
H46A C46 H46B 107.2 . . ?
C47 C46 C45 117.6(9) . . ?
C47 C46 H46A 107.9 . . ?
C47 C46 H46B 107.9 . . ?
C46 C47 H47A 106.4 . . ?
C46 C47 H47B 106.4 . . ?
H47A C47 H47B 106.5 . . ?
C48 C47 C46 123.6(14) . . ?
C48 C47 H47A 106.4 . . ?
C48 C47 H47B 106.4 . . ?
C47 C48 H48A 108.7 . . ?
C47 C48 H48B 108.7 . . ?
H48A C48 H48B 107.6 . . ?
C49 C48 C47 114.4(17) . . ?
C49 C48 H48A 108.7 . . ?
C49 C48 H48B 108.7 . . ?
C48 C49 H49A 109.5 . . ?
C48 C49 H49B 109.5 . . ?
C48 C49 H49C 109.5 . . ?
H49A C49 H49B 109.5 . . ?
H49A C49 H49C 109.5 . . ?
H49B C49 H49C 109.5 . . ?

loop_
_geom_bond_atom_site_label_1
_geom_bond_atom_site_label_2
_geom_bond_distance
_geom_bond_site_symmetry_2
_geom_bond_publ_flag
Br1 C19 1.824(10) . ?
Br2 C29 1.890(9) . ?
C1 C2 1.523(12) . ?
C1 C13 1.535(13) . ?
C1 C34 1.537(13) . ?
C1 C42 1.549(13) . ?
C2 C3 1.391(12) . ?
C2 C7 1.381(13) . ?
C3 H3 0.9500 . ?
C3 C4 1.422(13) . ?
C4 C5 1.391(13) . ?
C4 C14 1.485(12) . ?
C5 H5 0.9500 . ?
C5 C6 1.430(13) . ?
C6 H6 0.9500 . ?
C6 C7 1.387(13) . ?
C7 C8 1.487(12) . ?
C8 C9 1.409(13) . ?
C8 C13 1.395(13) . ?
C9 H9 0.9500 . ?
C9 C10 1.381(13) . ?
C10 H10 0.9500 . ?
C10 C11 1.394(14) . ?
C11 C12 1.399(12) . ?
C11 C24 1.509(12) . ?
C12 H12 0.9500 . ?
C12 C13 1.386(12) . ?
C14 C15 1.400(13) . ?
C14 C23 1.397(13) . ?
C15 H15 0.9500 . ?
C15 C16 1.398(13) . ?
C16 H16 0.9500 . ?
C16 C17 1.380(12) . ?
C17 C18 1.414(13) . ?
C17 C21 1.516(13) . ?
C18 H18 0.9500 . ?
C18 C19 1.409(14) . ?
C19 C20 1.420(15) . ?
C20 H20 0.9500 . ?
C20 C21 1.407(12) . ?
C21 C22 1.365(13) . ?
C22 H22 0.9500 . ?
C22 C23 1.389(12) . ?
C23 H23 0.9500 . ?
C24 C25 1.393(13) . ?
C24 C33 1.413(12) . ?
C25 H25 0.9500 . ?
C25 C26 1.385(13) . ?
C26 H26 0.9500 . ?
C26 C27 1.362(14) . ?
C27 C28 1.411(13) . ?
C27 C31 1.489(13) . ?
C28 H28 0.9500 . ?
C28 C29 1.363(14) . ?
C29 C30 1.402(14) . ?
C30 H30 0.9500 . ?
C30 C31 1.407(12) . ?
C31 C32 1.387(12) . ?
C32 H32 0.9500 . ?
C32 C33 1.402(12) . ?
C33 H33 0.9500 . ?
C34 H34A 0.9900 . ?
C34 H34B 0.9900 . ?
C34 C35 1.543(13) . ?
C35 H35A 0.9900 . ?
C35 H35B 0.9900 . ?
C35 C36 1.506(14) . ?
C36 H36A 0.9900 . ?
C36 H36B 0.9900 . ?
C36 C37 1.548(14) . ?
C37 H37A 0.9900 . ?
C37 H37B 0.9900 . ?
C37 C38 1.559(17) . ?
C38 H38A 0.9900 . ?
C38 H38B 0.9900 . ?
C38 C39 1.464(19) . ?
C39 H39A 0.9900 . ?
C39 H39B 0.9900 . ?
C39 C40 1.46(3) . ?
C40 H40A 0.9900 . ?
C40 H40B 0.9900 . ?
C40 C41 1.62(3) . ?
C41 H41A 0.9800 . ?
C41 H41B 0.9800 . ?
C41 H41C 0.9800 . ?
C42 H42A 0.9900 . ?
C42 H42B 0.9900 . ?
C42 C43 1.513(13) . ?
C43 H43A 0.9900 . ?
C43 H43B 0.9900 . ?
C43 C44 1.530(13) . ?
C44 H44A 0.9900 . ?
C44 H44B 0.9900 . ?
C44 C45 1.531(13) . ?
C45 H45A 0.9900 . ?
C45 H45B 0.9900 . ?
C45 C46 1.510(13) . ?
C46 H46A 0.9900 . ?
C46 H46B 0.9900 . ?
C46 C47 1.480(15) . ?
C47 H47A 0.9900 . ?
C47 H47B 0.9900 . ?
C47 C48 1.451(17) . ?
C48 H48A 0.9900 . ?
C48 H48B 0.9900 . ?
C48 C49 1.434(16) . ?
C49 H49A 0.9800 . ?
C49 H49B 0.9800 . ?
C49 H49C 0.9800 . ?

loop_
_twin_individual_id
_twin_individual_mass_fraction_refined
1 0.548(3)
2 0.452(3)
